data_2237352
loop_
_publ_author_name
'Kailani, Mohammed H.'

_publ_section_title
;
 [(1<i>R</i>,3<i>S</i>)-2,2-Dichloro-3-(hydroxymethyl)cyclopropyl]methanol
;
_journal_coeditor_code LD2090
_journal_issue 2
_journal_name_full 'Acta Crystallographica Section E'
_journal_page_first o225
_journal_paper_doi 10.1107/S1600536813000366
_journal_volume 69
_journal_year 2013
_chemical_formula_iupac 'C5 H8 Cl2 O2'
_chemical_formula_moiety 'C5 H8 Cl2 O2'
_chemical_formula_sum 'C5 H8 Cl2 O2'
_chemical_formula_weight 171.02
_chemical_melting_point_gt 346
_chemical_melting_point_lt 347
_chemical_name_systematic
;
[(1<i>R</i>,3<i>S</i>)-2,2-Dichloro-3-(hydroxymethyl)cyclopropyl]methanol
;
_space_group_IT_number 19
_symmetry_cell_setting orthorhombic
_symmetry_space_group_name_Hall 'P 2ac 2ab'
_symmetry_space_group_name_H-M 'P 21 21 21'
_atom_sites_solution_hydrogens geom
_atom_sites_solution_primary direct
_atom_sites_solution_secondary difmap
_audit_creation_method SHELXL-97
_cell_angle_alpha 90.00
_cell_angle_beta 90.00
_cell_angle_gamma 90.00
_cell_formula_units_Z 8
_cell_length_a 6.3110(13)
_cell_length_b 15.429(3)
_cell_length_c 15.433(3)
_cell_measurement_reflns_used 2370
_cell_measurement_temperature 293(2)
_cell_measurement_theta_max 27.485
_cell_measurement_theta_min 0.998
_cell_volume 1502.7(5)
_computing_cell_refinement 'SCALEPACK (Otwinowski & Minor, 1997)'
_computing_data_collection 'COLLECT (Nonius, 2004)'
_computing_data_reduction 'DENZO and SCALEPACK (Otwinowski & Minor, 1997)'
_computing_molecular_graphics 'Mercury (Macrae <i>et al.</i>, 2008)'
_computing_publication_material 'SHELXL97 (Sheldrick, 2008)'
_computing_structure_refinement 'SHELXL97 (Sheldrick, 2008)'
_computing_structure_solution 'SHELXS97 (Sheldrick, 2008)'
_diffrn_ambient_temperature 293(2)
_diffrn_detector_area_resol_mean 9
_diffrn_measured_fraction_theta_full 0.997
_diffrn_measured_fraction_theta_max 0.997
_diffrn_measurement_device_type 'Nonius KappaCCD'
_diffrn_measurement_method CCD
_diffrn_radiation_monochromator graphite
_diffrn_radiation_source 'fine-focus sealed tube'
_diffrn_radiation_type MoK\a
_diffrn_radiation_wavelength 0.71073
_diffrn_reflns_av_R_equivalents 0.0471
_diffrn_reflns_av_sigmaI/netI 0.0535
_diffrn_reflns_limit_h_max 6
_diffrn_reflns_limit_h_min -7
_diffrn_reflns_limit_k_max 18
_diffrn_reflns_limit_k_min -18
_diffrn_reflns_limit_l_max 18
_diffrn_reflns_limit_l_min -12
_diffrn_reflns_number 6911
_diffrn_reflns_theta_full 25.00
_diffrn_reflns_theta_max 25.00
_diffrn_reflns_theta_min 1.32
_exptl_absorpt_coefficient_mu 0.790
_exptl_absorpt_correction_T_max 0.96
_exptl_absorpt_correction_T_min 0.91
_exptl_absorpt_correction_type multi-scan
_exptl_absorpt_process_details
;
(COLLECT; Nonius, 2004)
;
_exptl_crystal_colour colorless
_exptl_crystal_density_diffrn 1.512
_exptl_crystal_density_method 'not measured'
_exptl_crystal_description Chunk
_exptl_crystal_F_000 704
_exptl_crystal_size_max 0.2
_exptl_crystal_size_mid 0.1
_exptl_crystal_size_min 0.05
_refine_diff_density_max 0.173
_refine_diff_density_min -0.169
_refine_ls_abs_structure_details 'Flack (1983), 1081 Friedel pairs'
_refine_ls_abs_structure_Flack 0.03(9)
_refine_ls_extinction_coef 0.0080(12)
_refine_ls_extinction_expression Fc^*^=kFc[1+0.001xFc^2^\l^3^/sin(2\q)]^-1/4^
_refine_ls_extinction_method 'SHELXL97 (Sheldrick, 2008)'
_refine_ls_goodness_of_fit_ref 1.026
_refine_ls_hydrogen_treatment mixed
_refine_ls_matrix_type full
_refine_ls_number_parameters 181
_refine_ls_number_reflns 2627
_refine_ls_number_restraints 0
_refine_ls_restrained_S_all 1.026
_refine_ls_R_factor_all 0.0592
_refine_ls_R_factor_gt 0.0384
_refine_ls_shift/su_max 0.000
_refine_ls_shift/su_mean 0.000
_refine_ls_structure_factor_coef Fsqd
_refine_ls_weighting_details 'calc w=1/[\s^2^(Fo^2^)+(0.0363P)^2^+0.0000P] where P=(Fo^2^+2Fc^2^)/3'
_refine_ls_weighting_scheme calc
_refine_ls_wR_factor_gt 0.0780
_refine_ls_wR_factor_ref 0.0847
_reflns_number_gt 1969
_reflns_number_total 2628
_reflns_threshold_expression I>2sigma(I)
_cod_data_source_file ld2090.cif
_cod_data_source_block I
_cod_database_code 2237352
_cod_database_fobs_code 2237352

loop_
_symmetry_equiv_pos_as_xyz
'x, y, z'
'-x+1/2, -y, z+1/2'
'-x, y+1/2, -z+1/2'
'x+1/2, -y+1/2, -z'

loop_
_atom_site_type_symbol
_atom_site_label
_atom_site_fract_x
_atom_site_fract_y
_atom_site_fract_z
_atom_site_U_iso_or_equiv
_atom_site_adp_type
_atom_site_calc_flag
_atom_site_refinement_flags
_atom_site_occupancy
_atom_site_symmetry_multiplicity
Cl Cl2B 0.87935(18) 0.17519(6) 0.46132(7) 0.0716(4) Uani d . 1 1
Cl Cl1B 1.21060(18) 0.08413(7) 0.55235(8) 0.0763(4) Uani d . 1 1
Cl Cl2A 1.4218(2) 0.27973(6) 0.07758(7) 0.0795(4) Uani d . 1 1
Cl Cl1A 1.08097(18) 0.18830(7) 0.16287(8) 0.0769(4) Uani d . 1 1
O O1B 1.2516(5) -0.04682(18) 0.3348(2) 0.0665(8) Uani d . 1 1
O O1A 1.0243(5) 0.40988(19) 0.28993(19) 0.0620(8) Uani d . 1 1
O O2B 0.7810(5) -0.03519(18) 0.6574(2) 0.0690(9) Uani d . 1 1
C C5B 0.8709(7) -0.0635(2) 0.5790(2) 0.0600(11) Uani d . 1 1
H H5BA 0.8091 -0.1187 0.5625 0.072 Uiso calc R 1 1
H H5BB 1.0222 -0.0718 0.5864 0.072 Uiso calc R 1 1
O O2A 1.5018(5) 0.08789(19) 0.2961(2) 0.0699(9) Uani d . 1 1
C C5A 1.4000(7) 0.1672(2) 0.3187(2) 0.0637(11) Uani d . 1 1
H H5AA 1.4496 0.1865 0.3750 0.076 Uiso calc R 1 1
H H5AB 1.2481 0.1582 0.3223 0.076 Uiso calc R 1 1
C C3B 0.8318(6) 0.0018(2) 0.5091(2) 0.0497(9) Uani d . 1 1
H H3BA 0.6823 0.0172 0.5015 0.060 Uiso calc R 1 1
C C4A 1.1354(6) 0.3326(2) 0.3103(3) 0.0583(11) Uani d . 1 1
H H4AA 1.0382 0.2839 0.3078 0.070 Uiso calc R 1 1
H H4AB 1.1897 0.3365 0.3689 0.070 Uiso calc R 1 1
C C4B 1.1321(7) -0.0657(2) 0.4107(3) 0.0626(11) Uani d . 1 1
H H4BA 1.2261 -0.0667 0.4604 0.075 Uiso calc R 1 1
H H4BB 1.0689 -0.1227 0.4051 0.075 Uiso calc R 1 1
C C2B 0.9584(6) 0.0010(2) 0.4257(3) 0.0529(10) Uani d . 1 1
H H2BB 0.8767 0.0159 0.3738 0.063 Uiso calc R 1 1
C C3A 1.4473(6) 0.23491(19) 0.2521(3) 0.0548(10) Uani d . 1 1
H H3AA 1.5983 0.2432 0.2399 0.066 Uiso calc R 1 1
C C1A 1.3052(6) 0.2518(2) 0.1778(2) 0.0507(10) Uani d . 1 1
C C2A 1.3162(6) 0.3166(2) 0.2490(2) 0.0524(9) Uani d . 1 1
H H2AB 1.3973 0.3688 0.2344 0.063 Uiso calc R 1 1
C C1B 0.9818(6) 0.07341(19) 0.4897(2) 0.0486(10) Uani d . 1 1
H H4 1.095(6) 0.448(2) 0.302(2) 0.047(13) Uiso d . 1 1
H H3 0.859(6) -0.054(2) 0.697(3) 0.060(13) Uiso d . 1 1
H H2 1.424(7) 0.051(2) 0.310(3) 0.068(15) Uiso d . 1 1
H H1 1.181(6) -0.063(2) 0.292(3) 0.066(14) Uiso d . 1 1

loop_
_atom_site_aniso_label
_atom_site_aniso_U_11
_atom_site_aniso_U_22
_atom_site_aniso_U_33
_atom_site_aniso_U_12
_atom_site_aniso_U_13
_atom_site_aniso_U_23
Cl2B 0.0888(8) 0.0565(5) 0.0694(7) 0.0161(6) 0.0126(7) 0.0145(5)
Cl1B 0.0631(7) 0.0797(6) 0.0862(9) -0.0072(6) -0.0204(7) -0.0111(6)
Cl2A 0.1087(10) 0.0682(6) 0.0617(7) 0.0140(6) 0.0250(8) 0.0129(5)
Cl1A 0.0669(7) 0.0800(7) 0.0837(8) -0.0173(6) -0.0128(7) -0.0142(6)
O1B 0.068(2) 0.0746(17) 0.057(2) -0.0007(16) 0.0102(19) -0.0108(16)
O1A 0.0628(19) 0.0592(18) 0.064(2) 0.0011(17) 0.0012(17) -0.0048(14)
O2B 0.085(2) 0.0726(17) 0.049(2) 0.0196(17) 0.0000(19) 0.0076(15)
C5B 0.072(3) 0.047(2) 0.061(3) -0.0013(19) 0.006(3) 0.0043(19)
O2A 0.078(2) 0.0605(18) 0.071(2) 0.0117(17) 0.0192(19) 0.0079(15)
C5A 0.073(3) 0.070(2) 0.048(3) 0.016(2) 0.005(3) 0.0061(19)
C3B 0.043(2) 0.0554(19) 0.051(2) 0.0040(17) -0.0057(19) -0.0036(18)
C4A 0.069(3) 0.058(2) 0.048(3) 0.005(2) 0.003(2) 0.0028(18)
C4B 0.073(3) 0.057(2) 0.058(3) 0.007(2) -0.003(3) -0.0065(19)
C2B 0.052(2) 0.058(2) 0.049(2) 0.0065(18) -0.001(2) -0.0027(17)
C3A 0.047(2) 0.058(2) 0.059(3) -0.0016(19) 0.005(2) 0.0018(19)
C1A 0.054(2) 0.053(2) 0.045(2) -0.0014(17) 0.003(2) 0.0036(18)
C2A 0.060(2) 0.0474(18) 0.050(2) -0.0061(19) 0.004(2) -0.0014(17)
C1B 0.053(2) 0.0450(19) 0.048(2) -0.0008(17) 0.0006(19) 0.0030(16)

loop_
_atom_type_symbol
_atom_type_description
_atom_type_scat_dispersion_real
_atom_type_scat_dispersion_imag
_atom_type_scat_source
C C 0.0033 0.0016 'International Tables Vol C Tables 4.2.6.8 and 6.1.1.4'
H H 0.0000 0.0000 'International Tables Vol C Tables 4.2.6.8 and 6.1.1.4'
O O 0.0106 0.0060 'International Tables Vol C Tables 4.2.6.8 and 6.1.1.4'
Cl Cl 0.1484 0.1585 'International Tables Vol C Tables 4.2.6.8 and 6.1.1.4'

loop_
_geom_angle_atom_site_label_1
_geom_angle_atom_site_label_2
_geom_angle_atom_site_label_3
_geom_angle
C4B O1B H1 108(3)
C4A O1A H4 108(3)
C5B O2B H3 107(3)
O2B C5B C3B 110.2(3)
O2B C5B H5BA 109.6
C3B C5B H5BA 109.6
O2B C5B H5BB 109.6
C3B C5B H5BB 109.6
H5BA C5B H5BB 108.1
C5A O2A H2 106(3)
O2A C5A C3A 110.0(3)
O2A C5A H5AA 109.7
C3A C5A H5AA 109.7
O2A C5A H5AB 109.7
C3A C5A H5AB 109.7
H5AA C5A H5AB 108.2
C1B C3B C5B 122.8(3)
C1B C3B C2B 59.9(2)
C5B C3B C2B 121.3(3)
C1B C3B H3BA 114.1
C5B C3B H3BA 114.1
C2B C3B H3BA 114.1
O1A C4A C2A 112.0(3)
O1A C4A H4AA 109.2
C2A C4A H4AA 109.2
O1A C4A H4AB 109.2
C2A C4A H4AB 109.2
H4AA C4A H4AB 107.9
O1B C4B C2B 111.6(3)
O1B C4B H4BA 109.3
C2B C4B H4BA 109.3
O1B C4B H4BB 109.3
C2B C4B H4BB 109.3
H4BA C4B H4BB 108.0
C1B C2B C3B 59.1(2)
C1B C2B C4B 122.2(3)
C3B C2B C4B 121.0(3)
C1B C2B H2BB 114.5
C3B C2B H2BB 114.5
C4B C2B H2BB 114.5
C1A C3A C5A 122.3(3)
C1A C3A C2A 59.7(2)
C5A C3A C2A 119.7(3)
C1A C3A H3AA 114.7
C5A C3A H3AA 114.7
C2A C3A H3AA 114.7
C3A C1A C2A 61.2(2)
C3A C1A Cl1A 119.9(3)
C2A C1A Cl1A 121.1(3)
C3A C1A Cl2A 118.0(3)
C2A C1A Cl2A 117.6(2)
Cl1A C1A Cl2A 111.1(2)
C1A C2A C4A 122.6(3)
C1A C2A C3A 59.1(2)
C4A C2A C3A 122.3(3)
C1A C2A H2AB 114.0
C4A C2A H2AB 114.0
C3A C2A H2AB 114.0
C3B C1B C2B 61.0(2)
C3B C1B Cl1B 119.1(3)
C2B C1B Cl1B 121.1(3)
C3B C1B Cl2B 118.8(3)
C2B C1B Cl2B 117.8(3)
Cl1B C1B Cl2B 111.00(18)

loop_
_geom_bond_atom_site_label_1
_geom_bond_atom_site_label_2
_geom_bond_distance
Cl2B C1B 1.754(3)
Cl1B C1B 1.746(4)
Cl2A C1A 1.767(4)
Cl1A C1A 1.737(4)
O1B C4B 1.423(5)
O1B H1 0.84(4)
O1A C4A 1.419(4)
O1A H4 0.76(3)
O2B C5B 1.407(4)
O2B H3 0.84(4)
C5B C3B 1.497(5)
C5B H5BA 0.9700
C5B H5BB 0.9700
O2A C5A 1.425(4)
O2A H2 0.78(4)
C5A C3A 1.496(5)
C5A H5AA 0.9700
C5A H5AB 0.9700
C3B C1B 1.486(5)
C3B C2B 1.515(5)
C3B H3BA 0.9800
C4A C2A 1.502(5)
C4A H4AA 0.9700
C4A H4AB 0.9700
C4B C2B 1.521(5)
C4B H4BA 0.9700
C4B H4BB 0.9700
C2B C1B 1.499(5)
C2B H2BB 0.9800
C3A C1A 1.478(5)
C3A C2A 1.509(5)
C3A H3AA 0.9800
C1A C2A 1.487(5)
C2A H2AB 0.9800

loop_
_geom_hbond_atom_site_label_D
_geom_hbond_atom_site_label_H
_geom_hbond_atom_site_label_A
_geom_hbond_site_symmetry_A
_geom_hbond_distance_DH
_geom_hbond_distance_HA
_geom_hbond_distance_DA
_geom_hbond_angle_DHA
O1A H4 O2B 4_556 0.76(3) 1.89(3) 2.650(4) 174(4)
O2B H3 O2A 2_755 0.84(4) 1.84(4) 2.668(4) 171(4)
O2A H2 O1B 1_555 0.78(4) 1.90(4) 2.678(4) 174(4)
O1B H1 O1A 3_745 0.84(4) 1.86(4) 2.680(5) 167(4)

loop_
_geom_torsion_atom_site_label_1
_geom_torsion_atom_site_label_2
_geom_torsion_atom_site_label_3
_geom_torsion_atom_site_label_4
_geom_torsion
O2B C5B C3B C1B 90.9(4)
O2B C5B C3B C2B 163.1(3)
C5B C3B C2B C1B -112.3(4)
C1B C3B C2B C4B 111.4(4)
C5B C3B C2B C4B -0.9(5)
O1B C4B C2B C1B -100.3(4)
O1B C4B C2B C3B -171.0(3)
O2A C5A C3A C1A 93.8(4)
O2A C5A C3A C2A 164.8(3)
C5A C3A C1A C2A 108.1(4)
C5A C3A C1A Cl1A -3.2(5)
C2A C3A C1A Cl1A -111.3(3)
C5A C3A C1A Cl2A -144.1(3)
C2A C3A C1A Cl2A 107.8(3)
C3A C1A C2A C4A -110.8(4)
Cl1A C1A C2A C4A -1.4(5)
Cl2A C1A C2A C4A 140.7(3)
Cl1A C1A C2A C3A 109.4(3)
Cl2A C1A C2A C3A -108.5(3)
O1A C4A C2A C1A -103.1(4)
O1A C4A C2A C3A -174.7(3)
C5A C3A C2A C1A -112.3(4)
C1A C3A C2A C4A 111.5(4)
C5A C3A C2A C4A -0.8(6)
C5B C3B C1B C2B 110.0(4)
C5B C3B C1B Cl1B -1.6(5)
C2B C3B C1B Cl1B -111.6(3)
C5B C3B C1B Cl2B -142.3(3)
C2B C3B C1B Cl2B 107.7(3)
C4B C2B C1B C3B -109.4(4)
C3B C2B C1B Cl1B 108.3(3)
C4B C2B C1B Cl1B -1.0(5)
C3B C2B C1B Cl2B -109.3(3)
C4B C2B C1B Cl2B 141.4(3)

loop_
_cod_related_entry_id
_cod_related_entry_database
_cod_related_entry_code
1 ChemSpider 609327
